data_2008261
loop_
_publ_author_name
'Dupont, L\'eon'
'Pirotte, Bernard'
'Podona, Tchao'
'Diouf, Ousmane'
'Delarge, Jacques'
'De Tullio, Pascal'

_publ_section_title
;
 4-Ethyl-2,3-dihydro-4<i>H</i>-pyrido[3,2-<i>e</i>]-1,2,4-thiadiazine
 1,1-dioxide and
 4-ethyl-2,3-dihydro-4<i>H</i>-pyrido[4,3-<i>e</i>]-1,2,4-thiadiazine
 1,1-dioxide
;
_journal_issue 3
_journal_name_full 'Acta Crystallographica Section C'
_journal_page_first 461
_journal_page_last 464
_journal_paper_doi 10.1107/S0108270198013894
_journal_volume 55
_journal_year 1999
_chemical_formula_sum 'C8 H11 N3 O2 S'
_chemical_formula_weight 213.26
_chemical_name_systematic
;
 4-ethyl-2,3-dihydro-4H-pyrido[3,2-e]-1,2,4-thiadiazine 1,1-dioxide
;
_space_group_IT_number 14
_symmetry_cell_setting monoclinic
_symmetry_space_group_name_Hall '-P 2yn'
_symmetry_space_group_name_H-M 'P 1 21/n 1'
_audit_creation_method SHELXL-97
_cell_angle_alpha 90.00
_cell_angle_beta 99.735(18)
_cell_angle_gamma 90.00
_cell_formula_units_Z 8
_cell_length_a 7.7385(12)
_cell_length_b 12.199(3)
_cell_length_c 20.667(2)
_cell_measurement_reflns_used 27
_cell_measurement_temperature 293(2)
_cell_measurement_theta_max 37.34
_cell_measurement_theta_min 26.14
_cell_volume 1922.9(6)
_computing_cell_refinement DIF4
_computing_data_collection 'DIF4 (Stoe & Cie, 1987b)'
_computing_data_reduction 'REDU4 (Stoe & Cie, 1987c)'
_computing_molecular_graphics 'ORTEPIII (Burnett & Johnson, 1996)'
_computing_publication_material SHELXL97
_computing_structure_refinement 'SHELXL97 (Sheldrick, 1997a)'
_computing_structure_solution 'SHELXS97 (Sheldrick, 1997b)'
_diffrn_ambient_temperature 293(2)
_diffrn_measured_fraction_theta_full 0.947
_diffrn_measured_fraction_theta_max 0.947
_diffrn_measurement_device_type 'Stoe-Siemens AED 4-circle diffractometer'
_diffrn_measurement_method '\w scan'
_diffrn_radiation_monochromator graphite
_diffrn_radiation_source 'fine-focus sealed tube'
_diffrn_radiation_type CuK\a
_diffrn_radiation_wavelength 1.54180
_diffrn_reflns_av_R_equivalents 0.0276
_diffrn_reflns_av_sigmaI/netI 0.0671
_diffrn_reflns_limit_h_max 9
_diffrn_reflns_limit_h_min -9
_diffrn_reflns_limit_k_max 14
_diffrn_reflns_limit_k_min -3
_diffrn_reflns_limit_l_max 24
_diffrn_reflns_limit_l_min -24
_diffrn_reflns_number 3719
_diffrn_reflns_theta_full 67.47
_diffrn_reflns_theta_max 67.47
_diffrn_reflns_theta_min 4.22
_diffrn_standards_decay_% 4.1
_diffrn_standards_interval_time 60
_diffrn_standards_number 2
_exptl_absorpt_coefficient_mu 2.839
_exptl_absorpt_correction_T_max 0.341
_exptl_absorpt_correction_T_min 0.294
_exptl_absorpt_correction_type 'semi-empirical, \y scan (Stoe & Cie, 1987c)'
_exptl_crystal_colour colourless
_exptl_crystal_density_diffrn 1.473
_exptl_crystal_density_method 'not measured'
_exptl_crystal_description prismatic
_exptl_crystal_F_000 896
_exptl_crystal_size_max 0.46
_exptl_crystal_size_mid 0.30
_exptl_crystal_size_min 0.23
_refine_diff_density_max 0.343
_refine_diff_density_min -0.239
_refine_ls_extinction_coef 0.0166(8)
_refine_ls_extinction_method 'SHELXL97 (Sheldrick, 1997a)'
_refine_ls_goodness_of_fit_ref 0.943
_refine_ls_hydrogen_treatment mixed
_refine_ls_matrix_type full
_refine_ls_number_parameters 262
_refine_ls_number_reflns 3451
_refine_ls_number_restraints 0
_refine_ls_restrained_S_all 0.943
_refine_ls_R_factor_all 0.0852
_refine_ls_R_factor_gt 0.0453
_refine_ls_shift/su_max 0.000
_refine_ls_shift/su_mean <0.0001
_refine_ls_structure_factor_coef Fsqd
_refine_ls_weighting_details 'w = 1/[\s^2^(Fo^2^)+(0.0819P)^2^] where P=(Fo^2^+2Fc^2^)/3'
_refine_ls_weighting_scheme calc
_refine_ls_wR_factor_ref 0.1317
_reflns_number_gt 1937
_reflns_number_total 3451
_reflns_threshold_expression I>2\s(I)
_cod_data_source_file gs1021.cif
_cod_data_source_block sm0176ax
_cod_depositor_comments
;
The following automatic conversions were performed:

'_refine_ls_weighting_scheme' value 'calc w =
1/[\s^2^(Fo^2^)+(0.0819P)^2^] where P=(Fo^2^+2Fc^2^)/3' was changed
to 'calc'. New tag '_refine_ls_weighting_details' was created. The
value of the new tag was set to 'w = 1/[\s^2^(Fo^2^)+(0.0819P)^2^]
where P=(Fo^2^+2Fc^2^)/3'.

Automatic conversion script
Id: cif_fix_values 3143 2015-03-26 13:38:13Z robertas 
;
_cod_original_sg_symbol_H-M 'P 21/n'
_cod_database_code 2008261
_cod_database_fobs_code 2008261

loop_
_symmetry_equiv_pos_as_xyz
'x, y, z'
'-x+1/2, y+1/2, -z+1/2'
'-x, -y, -z'
'x-1/2, -y-1/2, z-1/2'

loop_
_atom_site_label
_atom_site_fract_x
_atom_site_fract_y
_atom_site_fract_z
_atom_site_U_iso_or_equiv
_atom_site_adp_type
_atom_site_calc_flag
_atom_site_refinement_flags
_atom_site_occupancy
_atom_site_disorder_assembly
_atom_site_disorder_group
_atom_site_type_symbol
S1 0.14942(12) 0.71522(8) -0.00547(4) 0.0581(3) Uani d . 1 . . S
O1 0.3167(3) 0.7674(2) -0.00217(12) 0.0807(8) Uani d . 1 . . O
O2 0.1149(3) 0.6189(2) -0.04504(11) 0.0754(8) Uani d . 1 . . O
N2 0.1228(4) 0.6860(3) 0.06925(12) 0.0603(8) Uani d . 1 . . N
H2 0.189(5) 0.737(3) 0.0909(17) 0.072 Uiso d . 1 . . H
C3 -0.0565(5) 0.6706(3) 0.07631(16) 0.0652(10) Uani d . 1 . . C
H3A -0.0604 0.6448 0.1204 0.078 Uiso calc R 1 . . H
H3B -0.1076 0.6141 0.0459 0.078 Uiso calc R 1 . . H
N4 -0.1615(4) 0.7687(3) 0.06442(13) 0.0680(9) Uani d . 1 . . N
C5 -0.1486(4) 0.8298(3) 0.00950(15) 0.0518(8) Uani d . 1 . . C
C6 -0.2616(5) 0.9161(3) -0.01229(18) 0.0670(10) Uani d . 1 . . C
H6 -0.3464 0.9373 0.0121 0.080 Uiso calc R 1 . . H
C7 -0.2483(5) 0.9700(3) -0.06969(18) 0.0693(10) Uani d . 1 . . C
H7 -0.3231 1.0282 -0.0837 0.083 Uiso calc R 1 . . H
C8 -0.1239(5) 0.9377(3) -0.10660(18) 0.0643(9) Uani d . 1 . . C
H8 -0.1213 0.9719 -0.1466 0.077 Uiso calc R 1 . . H
N9 -0.0087(4) 0.8598(2) -0.08674(12) 0.0578(7) Uani d . 1 . . N
C10 -0.0199(4) 0.8099(3) -0.02997(14) 0.0493(8) Uani d . 1 . . C
C11 -0.2944(5) 0.7877(3) 0.10599(19) 0.0714(10) Uani d . 1 . . C
H11A -0.3161 0.7198 0.1277 0.086 Uiso calc R 1 . . H
H11B -0.4032 0.8100 0.0787 0.086 Uiso calc R 1 . . H
C12 -0.2395(6) 0.8725(4) 0.1558(2) 0.0978(14) Uani d . 1 . . C
H12A -0.1324 0.8504 0.1832 0.147 Uiso calc R 1 . . H
H12B -0.3292 0.8821 0.1823 0.147 Uiso calc R 1 . . H
H12C -0.2212 0.9404 0.1345 0.147 Uiso calc R 1 . . H
S11 -0.67201(11) 0.75914(7) 0.24412(3) 0.0496(3) Uani d . 1 . . S
O11 -0.5671(3) 0.6645(2) 0.23990(11) 0.0675(7) Uani d . 1 . . O
O12 -0.7203(3) 0.8250(2) 0.18624(10) 0.0642(7) Uani d . 1 . . O
N12 -0.5709(4) 0.8374(2) 0.30215(12) 0.0516(7) Uani d . 1 . . N
H12 -0.524(4) 0.790(3) 0.3326(16) 0.062 Uiso d . 1 . . H
C13 -0.6878(4) 0.9157(3) 0.32651(16) 0.0549(8) Uani d . 1 . . C
H13A -0.6185 0.9671 0.3559 0.066 Uiso calc R 1 . . H
H13B -0.7512 0.9568 0.2899 0.066 Uiso calc R 1 . . H
N14 -0.8123(4) 0.8615(2) 0.36103(12) 0.0512(7) Uani d . 1 . . N
C15 -0.9109(4) 0.7778(2) 0.32944(14) 0.0459(7) Uani d . 1 . . C
C16 -1.0617(4) 0.7371(3) 0.34983(17) 0.0573(8) Uani d . 1 . . C
H16 -1.0997 0.7675 0.3862 0.069 Uiso calc R 1 . . H
C17 -1.1537(5) 0.6531(3) 0.31661(18) 0.0655(10) Uani d . 1 . . C
H17 -1.2539 0.6261 0.3304 0.079 Uiso calc R 1 . . H
C18 -1.0969(5) 0.6082(3) 0.26219(18) 0.0681(10) Uani d . 1 . . C
H18 -1.1625 0.5523 0.2393 0.082 Uiso calc R 1 . . H
N19 -0.9537(4) 0.6415(2) 0.24177(13) 0.0587(7) Uani d . 1 . . N
C20 -0.8634(4) 0.7243(3) 0.27453(14) 0.0443(7) Uani d . 1 . . C
C21 -0.8674(5) 0.9203(3) 0.41556(15) 0.0595(9) Uani d . 1 . . C
H21A -0.7670 0.9588 0.4397 0.071 Uiso calc R 1 . . H
H21B -0.9061 0.8675 0.4451 0.071 Uiso calc R 1 . . H
C22 -1.0126(5) 1.0017(3) 0.39495(19) 0.0775(12) Uani d . 1 . . C
H22A -0.9749 1.0553 0.3663 0.116 Uiso calc R 1 . . H
H22B -1.0413 1.0376 0.4331 0.116 Uiso calc R 1 . . H
H22C -1.1141 0.9642 0.3723 0.116 Uiso calc R 1 . . H

loop_
_atom_site_aniso_label
_atom_site_aniso_U_11
_atom_site_aniso_U_22
_atom_site_aniso_U_33
_atom_site_aniso_U_12
_atom_site_aniso_U_13
_atom_site_aniso_U_23
S1 0.0617(5) 0.0701(6) 0.0402(4) 0.0151(4) 0.0019(3) -0.0068(4)
O1 0.0565(15) 0.119(2) 0.0641(16) 0.0014(15) 0.0043(12) -0.0034(15)
O2 0.0973(19) 0.0714(17) 0.0542(14) 0.0275(15) 0.0028(13) -0.0221(12)
N2 0.071(2) 0.067(2) 0.0390(15) 0.0160(16) -0.0004(13) -0.0013(13)
C3 0.079(3) 0.066(2) 0.0497(19) 0.009(2) 0.0087(18) 0.0101(17)
N4 0.078(2) 0.081(2) 0.0482(15) 0.0216(17) 0.0203(15) 0.0100(15)
C5 0.0547(19) 0.0530(19) 0.0462(17) 0.0092(16) 0.0046(14) -0.0043(15)
C6 0.069(2) 0.068(2) 0.064(2) 0.0163(19) 0.0119(19) -0.0024(19)
C7 0.078(3) 0.053(2) 0.069(2) 0.0161(19) -0.007(2) 0.0038(19)
C8 0.078(2) 0.058(2) 0.0542(19) -0.005(2) 0.0014(18) 0.0067(17)
N9 0.0676(19) 0.0594(19) 0.0442(14) -0.0022(15) 0.0027(13) 0.0028(13)
C10 0.0572(19) 0.0470(18) 0.0403(16) 0.0037(15) -0.0014(14) -0.0058(14)
C11 0.070(2) 0.077(3) 0.069(2) -0.004(2) 0.0153(19) 0.001(2)
C12 0.116(4) 0.081(3) 0.101(3) 0.005(3) 0.029(3) -0.027(3)
S11 0.0569(5) 0.0547(5) 0.0372(4) 0.0003(4) 0.0078(3) -0.0007(3)
O11 0.0734(17) 0.0682(16) 0.0631(15) 0.0136(13) 0.0177(13) -0.0092(12)
O12 0.0789(17) 0.0746(17) 0.0375(11) -0.0097(13) 0.0050(11) 0.0139(11)
N12 0.0514(16) 0.0610(18) 0.0413(14) -0.0063(13) 0.0041(12) -0.0019(12)
C13 0.062(2) 0.0471(19) 0.0550(18) -0.0071(16) 0.0097(16) -0.0076(15)
N14 0.0602(17) 0.0482(15) 0.0473(13) -0.0036(13) 0.0152(12) -0.0087(12)
C15 0.0534(18) 0.0424(17) 0.0406(15) 0.0048(14) 0.0047(13) 0.0035(13)
C16 0.059(2) 0.058(2) 0.0578(18) 0.0034(17) 0.0184(16) 0.0040(17)
C17 0.060(2) 0.062(2) 0.076(2) -0.0095(19) 0.0167(19) 0.010(2)
C18 0.074(2) 0.064(2) 0.065(2) -0.025(2) 0.0067(19) -0.0043(18)
N19 0.0708(19) 0.0544(17) 0.0497(15) -0.0128(15) 0.0069(14) -0.0054(13)
C20 0.0457(16) 0.0480(18) 0.0380(14) -0.0007(14) 0.0038(12) 0.0019(13)
C21 0.084(2) 0.051(2) 0.0446(17) 0.0044(18) 0.0128(17) -0.0058(15)
C22 0.102(3) 0.055(2) 0.084(3) 0.020(2) 0.041(2) 0.001(2)

loop_
_atom_type_symbol
_atom_type_description
_atom_type_scat_dispersion_real
_atom_type_scat_dispersion_imag
_atom_type_scat_source
C C 0.0181 0.0091 'International Tables Vol C Tables 4.2.6.8 and 6.1.1.4'
H H 0.0000 0.0000 'International Tables Vol C Tables 4.2.6.8 and 6.1.1.4'
N N 0.0311 0.0180 'International Tables Vol C Tables 4.2.6.8 and 6.1.1.4'
O O 0.0492 0.0322 'International Tables Vol C Tables 4.2.6.8 and 6.1.1.4'
S S 0.3331 0.5567 'International Tables Vol C Tables 4.2.6.8 and 6.1.1.4'

loop_
_geom_angle_atom_site_label_1
_geom_angle_atom_site_label_2
_geom_angle_atom_site_label_3
_geom_angle
_geom_angle_publ_flag
O2 S1 O1 118.14(17) no
O2 S1 N2 108.69(17) no
O1 S1 N2 108.03(16) no
O2 S1 C10 108.52(14) no
O1 S1 C10 110.20(17) no
N2 S1 C10 102.06(15) yes
C3 N2 S1 113.9(2) yes
C3 N2 H2 122(2) yes
S1 N2 H2 100(2) yes
N2 C3 N4 113.6(3) yes
N2 C3 H3A 108.8 ?
N4 C3 H3A 108.8 ?
N2 C3 H3B 108.8 ?
N4 C3 H3B 108.8 ?
H3A C3 H3B 107.7 ?
C5 N4 C3 118.2(3) yes
C5 N4 C11 123.6(3) yes
C3 N4 C11 117.5(3) yes
N4 C5 C6 123.2(3) no
N4 C5 C10 122.7(3) no
C6 C5 C10 114.1(3) no
C7 C6 C5 120.4(3) no
C7 C6 H6 119.8 ?
C5 C6 H6 119.8 ?
C6 C7 C8 120.0(3) no
C6 C7 H7 120.0 ?
C8 C7 H7 120.0 ?
N9 C8 C7 122.0(3) no
N9 C8 H8 119.0 ?
C7 C8 H8 119.0 ?
C8 N9 C10 117.4(3) no
N9 C10 C5 125.8(3) no
N9 C10 S1 113.4(2) no
C5 C10 S1 120.8(2) no
N4 C11 C12 111.9(3) yes
N4 C11 H11A 109.2 ?
C12 C11 H11A 109.2 ?
N4 C11 H11B 109.2 ?
C12 C11 H11B 109.2 ?
H11A C11 H11B 107.9 ?
C11 C12 H12A 109.5 ?
C11 C12 H12B 109.5 ?
H12A C12 H12B 109.5 ?
C11 C12 H12C 109.5 ?
H12A C12 H12C 109.5 ?
H12B C12 H12C 109.5 ?
O11 S11 O12 118.26(14) no
O11 S11 N12 108.28(15) no
O12 S11 N12 108.08(14) no
O11 S11 C20 110.47(16) no
O12 S11 C20 108.49(14) no
N12 S11 C20 102.00(14) yes
C13 N12 S11 112.9(2) yes
C13 N12 H12 113(2) yes
S11 N12 H12 103(2) yes
N14 C13 N12 111.9(3) yes
N14 C13 H13A 109.2 ?
N12 C13 H13A 109.2 ?
N14 C13 H13B 109.2 ?
N12 C13 H13B 109.2 ?
H13A C13 H13B 107.9 ?
C15 N14 C13 117.8(2) yes
C15 N14 C21 121.5(3) yes
C13 N14 C21 117.4(3) yes
N14 C15 C16 123.1(3) no
N14 C15 C20 121.9(3) no
C16 C15 C20 115.0(3) no
C17 C16 C15 120.4(3) no
C17 C16 H16 119.8 ?
C15 C16 H16 119.8 ?
C16 C17 C18 119.6(3) no
C16 C17 H17 120.2 ?
C18 C17 H17 120.2 ?
N19 C18 C17 122.5(3) no
N19 C18 H18 118.7 ?
C17 C18 H18 118.7 ?
C18 N19 C20 117.7(3) no
N19 C20 C15 124.7(3) no
N19 C20 S11 113.6(2) no
C15 C20 S11 121.7(2) no
N14 C21 C22 114.0(3) yes
N14 C21 H21A 108.7 ?
C22 C21 H21A 108.7 ?
N14 C21 H21B 108.7 ?
C22 C21 H21B 108.7 ?
H21A C21 H21B 107.6 ?
C21 C22 H22A 109.5 ?
C21 C22 H22B 109.5 ?
H22A C22 H22B 109.5 ?
C21 C22 H22C 109.5 ?
H22A C22 H22C 109.5 ?
H22B C22 H22C 109.5 ?

loop_
_geom_bond_atom_site_label_1
_geom_bond_atom_site_label_2
_geom_bond_site_symmetry_2
_geom_bond_distance
_geom_bond_publ_flag
S1 O2 . 1.431(2) no
S1 O1 . 1.433(3) no
S1 N2 . 1.632(3) yes
S1 C10 . 1.756(3) no
N2 C3 . 1.432(5) yes
N2 H2 . 0.87(3) yes
C3 N4 . 1.443(4) yes
C3 H3A . 0.9700 ?
C3 H3B . 0.9700 ?
N4 C5 . 1.376(4) yes
N4 C11 . 1.466(5) yes
C5 C6 . 1.393(4) no
C5 C10 . 1.411(4) no
C6 C7 . 1.375(5) no
C6 H6 . 0.9300 ?
C7 C8 . 1.383(5) no
C7 H7 . 0.9300 ?
C8 N9 . 1.320(4) no
C8 H8 . 0.9300 ?
N9 C10 . 1.338(4) no
C11 C12 . 1.471(5) no
C11 H11A . 0.9700 ?
C11 H11B . 0.9700 ?
C12 H12A . 0.9600 ?
C12 H12B . 0.9600 ?
C12 H12C . 0.9600 ?
S11 O11 . 1.423(2) no
S11 O12 . 1.437(2) no
S11 N12 . 1.627(3) yes
S11 C20 . 1.756(3) no
N12 C13 . 1.462(4) yes
N12 H12 . 0.88(3) yes
C13 N14 . 1.452(4) yes
C13 H13A . 0.9700 ?
C13 H13B . 0.9700 ?
N14 C15 . 1.372(4) yes
N14 C21 . 1.459(4) yes
C15 C16 . 1.397(4) no
C15 C20 . 1.410(4) no
C16 C17 . 1.365(5) no
C16 H16 . 0.9300 ?
C17 C18 . 1.388(5) no
C17 H17 . 0.9300 ?
C18 N19 . 1.315(4) no
C18 H18 . 0.9300 ?
N19 C20 . 1.344(4) no
C21 C22 . 1.506(5) no
C21 H21A . 0.9700 ?
C21 H21B . 0.9700 ?
C22 H22A . 0.9600 ?
C22 H22B . 0.9600 ?
C22 H22C . 0.9600 ?

loop_
_geom_hbond_atom_site_label_D
_geom_hbond_atom_site_label_H
_geom_hbond_atom_site_label_A
_geom_hbond_site_symmetry_A
_geom_hbond_distance_DH
_geom_hbond_distance_HA
_geom_hbond_distance_DA
_geom_hbond_angle_DHA
N2 H2 O12 1_655 0.87(3) 2.25(3) 3.034(4) 149(3)
N12 H12 O2 4_576 0.88(3) 2.80(3) 3.285(3) 116(3)
N12 H12 N9 4_576 0.88(3) 2.47(3) 3.305(4) 159(3)

loop_
_geom_torsion_atom_site_label_1
_geom_torsion_atom_site_label_2
_geom_torsion_atom_site_label_3
_geom_torsion_atom_site_label_4
_geom_torsion
_geom_torsion_publ_flag
O2 S1 N2 C3 -71.9(3) no
O1 S1 N2 C3 158.8(3) no
C10 S1 N2 C3 42.7(3) yes
S1 N2 C3 N4 -65.5(4) yes
N2 C3 N4 C5 46.9(4) yes
N2 C3 N4 C11 -142.2(3) yes
C3 N4 C5 C6 170.1(3) no
C11 N4 C5 C6 -0.3(5) no
C3 N4 C5 C10 -9.5(5) yes
C11 N4 C5 C10 -179.8(3) no
N4 C5 C6 C7 -176.2(3) no
C10 C5 C6 C7 3.4(5) no
C5 C6 C7 C8 0.9(6) no
C6 C7 C8 N9 -4.0(6) no
C7 C8 N9 C10 2.2(5) no
C8 N9 C10 C5 2.8(5) no
C8 N9 C10 S1 -175.5(2) no
N4 C5 C10 N9 174.1(3) no
C6 C5 C10 N9 -5.5(5) no
N4 C5 C10 S1 -7.7(5) no
C6 C5 C10 S1 172.7(2) no
O2 S1 C10 N9 -75.4(3) no
O1 S1 C10 N9 55.4(3) no
N2 S1 C10 N9 170.0(2) no
O2 S1 C10 C5 106.2(3) no
O1 S1 C10 C5 -123.0(3) no
N2 S1 C10 C5 -8.4(3) no
C5 N4 C11 C12 -85.3(5) no
C3 N4 C11 C12 104.3(4) no
O11 S11 N12 C13 -160.0(2) no
O12 S11 N12 C13 70.8(2) no
C20 S11 N12 C13 -43.4(2) yes
S11 N12 C13 N14 67.5(3) yes
N12 C13 N14 C15 -52.7(4) yes
N12 C13 N14 C21 147.4(3) yes
C13 N14 C15 C16 -164.2(3) no
C21 N14 C15 C16 -5.1(5) no
C13 N14 C15 C20 17.6(4) yes
C21 N14 C15 C20 176.6(3) no
N14 C15 C16 C17 -179.5(3) no
C20 C15 C16 C17 -1.2(5) no
C15 C16 C17 C18 -0.2(5) no
C16 C17 C18 N19 1.8(6) no
C17 C18 N19 C20 -1.7(5) no
C18 N19 C20 C15 0.2(5) no
C18 N19 C20 S11 178.4(3) no
N14 C15 C20 N19 179.6(3) no
C16 C15 C20 N19 1.2(5) no
N14 C15 C20 S11 1.6(4) no
C16 C15 C20 S11 -176.8(2) no
O11 S11 C20 N19 -52.1(3) no
O12 S11 C20 N19 79.0(3) no
N12 S11 C20 N19 -167.1(2) no
O11 S11 C20 C15 126.1(3) no
O12 S11 C20 C15 -102.7(3) no
N12 S11 C20 C15 11.2(3) no
C15 N14 C21 C22 -76.3(4) no
C13 N14 C21 C22 82.9(4) no

loop_
_cod_related_entry_id
_cod_related_entry_database
_cod_related_entry_code
1 ChemSpider 8189029
